data_7013306
loop_
_publ_author_name
'Chattopadhyay, Swarup'
'Fanwick, Phillip E.'
'Walton, Richard A.'

_publ_section_title
;
 Reactions of the triply-bonded complex
 cis-Re2(&#xFFFD;-O2CCH3)2Cl2(&#xFFFD;-dppm)2 with pyridine carboxylic
 acids. The isolation and structural characterization of a third
 structural isomer of Re2(dipic)Cl2(&#xFFFD;-dppm)2 (dipic =
 pyridine-2,6-dicarboxylate)
;
_journal_issue 18
_journal_name_full 'Dalton Transactions'
_journal_page_first 3617
_journal_paper_doi 10.1039/b306331n
_journal_year 2003
_chemical_formula_moiety 'C57 H47 Cl2 N1 O4 P4 Re2,2(C1 H2 Cl2)'
_chemical_formula_sum 'C59 H51 Cl6 N O4 P4 Re2'
_chemical_formula_weight 1547.08
_chemical_name_systematic ' ?'
_space_group_IT_number 14
_symmetry_cell_setting monoclinic
_symmetry_space_group_name_Hall '-P 2yn'
_symmetry_space_group_name_H-M 'P 1 21/n 1'
_atom_type_scat_source 'International Tables for Crystallography (Vol C)'
_audit_creation_date 23-09-02
_audit_creation_method from_MolEN_and_SHELXL
_audit_update_record
;
?
;
_cell_angle_alpha 90.00
_cell_angle_beta 93.0862(8)
_cell_angle_gamma 90.00
_cell_formula_units_Z 4
_cell_length_a 19.4967(4)
_cell_length_b 15.3146(3)
_cell_length_c 19.7094(4)
_cell_measurement_reflns_used 45465
_cell_measurement_temperature 150
_cell_measurement_theta_max 27
_cell_measurement_theta_min 2
_cell_volume 5876.4(2)
_computing_cell_refinement DENZO/SCALEPACK_(Otwinowski,_1996)
_computing_data_collection Collect_(Nonius,_1998)
_computing_data_reduction DENZO/SCALEPACK_(Otwinowski,_1996)
_computing_molecular_graphics
;
ORTEP (Johnson, 1976)
PLUTON (Spek, 1991)
;
_computing_publication_material CIF_VAX_MolEN_(Fair,_1990)
_computing_structure_refinement SHELX97_(Sheldrick,_1997)
_computing_structure_solution PATTY_(DIRDIF99,_Beurskins,_1999)
_diffrn_ambient_temperature 150
_diffrn_measured_fraction_theta_full 0.9980
_diffrn_measured_fraction_theta_max 0.9980
_diffrn_measurement_device_type Nonius_KappaCCD
_diffrn_radiation_type MO-K\a
_diffrn_radiation_wavelength 0.71073
_diffrn_reflns_av_R_equivalents 0.072
_diffrn_reflns_limit_h_max 25
_diffrn_reflns_limit_h_min 0
_diffrn_reflns_limit_k_max 20
_diffrn_reflns_limit_k_min 0
_diffrn_reflns_limit_l_max 25
_diffrn_reflns_limit_l_min -25
_diffrn_reflns_number 45465
_diffrn_reflns_theta_full 27.9
_diffrn_reflns_theta_max 27.89
_diffrn_reflns_theta_min 2.07
_exptl_absorpt_coefficient_mu 4.601
_exptl_absorpt_correction_T_max 0.5626
_exptl_absorpt_correction_T_min 0.3383
_exptl_absorpt_correction_type refined_empirical_(Otwinowski_&_Minor,_1996
_exptl_crystal_colour 'dark red'
_exptl_crystal_density_diffrn 1.75
_exptl_crystal_description needle
_exptl_crystal_F_000 3024
_exptl_crystal_size_max 0.35
_exptl_crystal_size_mid 0.23
_exptl_crystal_size_min 0.13
_refine_diff_density_max 1.79
_refine_diff_density_min -2.56
_refine_ls_extinction_method none
_refine_ls_goodness_of_fit_ref 0.982
_refine_ls_hydrogen_treatment H_atoms_riding
_refine_ls_matrix_type full
_refine_ls_number_parameters 685
_refine_ls_number_reflns 13932
_refine_ls_number_restraints 0
_refine_ls_R_factor_gt 0.044
_refine_ls_shift/su_max 0.000
_refine_ls_structure_factor_coef Fsqd
_refine_ls_weighting_details '1/[\s^2^(Fo^2^)+(0.0672P)^2^+0.0000P] where P=(Fo^2^+2Fc^2^)/3  '
_refine_ls_weighting_scheme calc
_refine_ls_wR_factor_ref 0.104
_reflns_number_gt 11630
_reflns_number_total 13990
_reflns_threshold_expression >2.0\s(I)
_cod_data_source_file b306331n.txt
_cod_data_source_block SWCH6
_cod_depositor_comments
;
The following automatic conversions were performed:
'_refine_ls_weighting_scheme' value 'calc ' changed to 'calc' according to
'/home/saulius/struct/CIF-dictionaries/cif_core.dic' dictionary named
'cif_core.dic' version 2.4.1 from 2010-06-29.

'_geom_angle_publ_flag'
value 'YES' changed to 'yes' according to
'/home/saulius/struct/CIF-dictionaries/cif_core.dic' dictionary named
'cif_core.dic' version 2.4.1 from 2010-06-29 (137
times).

'_geom_bond_publ_flag' value 'YES' changed to 'yes' according to
'/home/saulius/struct/CIF-dictionaries/cif_core.dic' dictionary named
'cif_core.dic' version 2.4.1 from 2010-06-29 (86 times).

Automatic conversion script
Id: cif_fix_enum 1527 2010-12-29 10:47:43Z saulius 
;
_cod_original_formula_sum 'C59 H51 Cl6 N1 O4 P4 Re2'
_cod_database_code 7013306

loop_
_symmetry_equiv_pos_as_xyz
'x, y, z'
'-x+1/2, y+1/2, -z+1/2'
'-x, -y, -z'
'x+1/2, -y+1/2, z+1/2'

loop_
_atom_site_label
_atom_site_type_symbol
_atom_site_fract_x
_atom_site_fract_y
_atom_site_fract_z
_atom_site_U_iso_or_equiv
_atom_site_adp_type
_atom_site_occupancy
_atom_site_symmetry_multiplicity
_atom_site_calc_flag
_atom_site_refinement_flags
_atom_site_disorder_assembly
_atom_site_disorder_group
Re(1) Re 0.071352(11) 0.198105(13) 0.170863(10) 0.01934(7) Uani 1 1 d . . .
Re(2) Re 0.120871(11) 0.157153(13) 0.272108(10) 0.02120(7) Uani 1 1 d . . .
Cl(1) Cl -0.00446(7) 0.22201(9) 0.06137(7) 0.0263(3) Uani 1 1 d . . .
Cl(2) Cl 0.19565(8) 0.03751(9) 0.25804(8) 0.0347(3) Uani 1 1 d . . .
Cl(91) Cl 0.24570(13) 0.19998(15) 0.86071(11) 0.0699(6) Uani 1 1 d . . .
Cl(92) Cl 0.36814(14) 0.14174(19) 0.93745(12) 0.0820(8) Uani 1 1 d . . .
Cl(93) Cl 0.59196(17) 0.21736(18) 0.26070(15) 0.0929(9) Uani 1 1 d . . .
Cl(94) Cl 0.6109(4) 0.1952(3) 0.12312(19) 0.227(4) Uani 1 1 d . . .
P(1) P 0.11991(7) 0.34595(9) 0.16476(7) 0.0214(3) Uani 1 1 d . . .
P(2) P 0.21116(7) 0.26014(9) 0.27134(7) 0.0222(3) Uani 1 1 d . . .
P(3) P -0.03983(7) 0.22729(9) 0.21775(7) 0.0231(3) Uani 1 1 d . . .
P(4) P 0.05062(8) 0.23045(9) 0.34783(7) 0.0247(3) Uani 1 1 d . . .
O(71) O 0.14124(19) 0.1701(2) 0.09911(18) 0.0222(8) Uani 1 1 d . . .
O(72) O 0.1542(3) 0.0886(3) 0.0071(2) 0.0433(12) Uani 1 1 d . . .
O(81) O 0.0499(2) 0.0601(2) 0.29708(19) 0.0286(9) Uani 1 1 d . . .
O(82) O -0.0300(2) -0.0421(3) 0.2855(2) 0.0379(11) Uani 1 1 d . . .
N(1) N 0.0571(2) 0.0587(3) 0.1511(2) 0.0198(9) Uani 1 1 d . . .
C(2) C 0.0794(3) 0.0371(3) 0.0893(3) 0.0244(12) Uani 1 1 d . . .
C(3) C 0.0662(3) -0.0419(4) 0.0584(3) 0.0335(14) Uani 1 1 d . . .
C(4) C 0.0301(4) -0.1045(4) 0.0924(3) 0.0380(15) Uani 1 1 d . . .
C(5) C 0.0129(3) -0.0868(4) 0.1584(3) 0.0329(14) Uani 1 1 d . . .
C(6) C 0.0275(3) -0.0060(3) 0.1869(3) 0.0256(12) Uani 1 1 d . . .
C(7) C 0.1274(3) 0.1028(3) 0.0600(3) 0.0269(12) Uani 1 1 d . . .
C(8) C 0.0132(3) 0.0055(3) 0.2617(3) 0.0267(12) Uani 1 1 d . . .
C(1B) C 0.1768(3) 0.3649(3) 0.2410(3) 0.0216(11) Uani 1 1 d . . .
C(2B) C -0.0374(3) 0.2187(4) 0.3114(3) 0.0268(12) Uani 1 1 d . . .
C(111) C 0.0722(3) 0.4493(3) 0.1553(3) 0.0214(11) Uani 1 1 d . . .
C(112) C 0.0940(3) 0.5248(3) 0.1880(3) 0.0286(13) Uani 1 1 d . . .
C(113) C 0.0612(4) 0.6045(4) 0.1734(4) 0.0404(16) Uani 1 1 d . . .
C(114) C 0.0084(4) 0.6080(4) 0.1234(4) 0.0409(16) Uani 1 1 d . . .
C(115) C -0.0127(3) 0.5321(4) 0.0897(3) 0.0374(15) Uani 1 1 d . . .
C(116) C 0.0186(3) 0.4542(4) 0.1052(3) 0.0335(14) Uani 1 1 d . . .
C(121) C 0.1751(3) 0.3603(3) 0.0926(3) 0.0227(11) Uani 1 1 d . . .
C(122) C 0.1471(3) 0.3420(3) 0.0269(3) 0.0256(12) Uani 1 1 d . . .
C(123) C 0.1843(4) 0.3596(4) -0.0291(3) 0.0364(15) Uani 1 1 d . . .
C(124) C 0.2491(3) 0.3955(4) -0.0219(3) 0.0382(15) Uani 1 1 d . . .
C(125) C 0.2772(3) 0.4132(4) 0.0429(3) 0.0363(15) Uani 1 1 d . . .
C(126) C 0.2401(3) 0.3966(4) 0.1000(3) 0.0327(14) Uani 1 1 d . . .
C(211) C 0.2483(3) 0.2820(4) 0.3564(3) 0.0264(12) Uani 1 1 d . . .
C(212) C 0.2878(3) 0.2147(4) 0.3880(3) 0.0345(14) Uani 1 1 d . . .
C(213) C 0.3166(4) 0.2264(5) 0.4531(3) 0.0457(17) Uani 1 1 d . . .
C(214) C 0.3055(4) 0.3021(5) 0.4891(3) 0.0480(18) Uani 1 1 d . . .
C(215) C 0.2672(4) 0.3692(5) 0.4574(3) 0.0474(18) Uani 1 1 d . . .
C(216) C 0.2397(3) 0.3591(4) 0.3916(3) 0.0350(14) Uani 1 1 d . . .
C(221) C 0.2874(3) 0.2464(3) 0.2225(3) 0.0244(11) Uani 1 1 d . . .
C(222) C 0.2861(3) 0.1857(4) 0.1687(3) 0.0305(13) Uani 1 1 d . . .
C(223) C 0.3413(4) 0.1813(4) 0.1274(3) 0.0377(15) Uani 1 1 d . . .
C(224) C 0.3966(3) 0.2360(4) 0.1384(3) 0.0378(15) Uani 1 1 d . . .
C(225) C 0.3976(3) 0.2950(4) 0.1905(3) 0.0358(14) Uani 1 1 d . . .
C(226) C 0.3442(3) 0.3003(4) 0.2332(3) 0.0300(13) Uani 1 1 d . . .
C(311) C -0.0893(3) 0.3285(4) 0.1999(3) 0.0296(13) Uani 1 1 d . . .
C(312) C -0.0985(3) 0.3929(4) 0.2483(3) 0.0306(13) Uani 1 1 d . . .
C(313) C -0.1367(4) 0.4677(4) 0.2333(3) 0.0391(15) Uani 1 1 d . . .
C(314) C -0.1679(4) 0.4770(5) 0.1698(4) 0.0468(18) Uani 1 1 d . . .
C(315) C -0.1622(4) 0.4123(5) 0.1210(3) 0.0492(19) Uani 1 1 d . . .
C(316) C -0.1223(4) 0.3392(4) 0.1359(3) 0.0380(15) Uani 1 1 d . . .
C(321) C -0.1107(3) 0.1506(4) 0.1957(3) 0.0309(13) Uani 1 1 d . . .
C(322) C -0.1703(4) 0.1582(5) 0.2318(4) 0.0486(19) Uani 1 1 d . . .
C(323) C -0.2249(4) 0.1051(5) 0.2185(4) 0.060(2) Uani 1 1 d . . .
C(324) C -0.2226(4) 0.0410(5) 0.1679(4) 0.054(2) Uani 1 1 d . . .
C(325) C -0.1652(3) 0.0330(4) 0.1313(3) 0.0385(15) Uani 1 1 d . . .
C(326) C -0.1087(3) 0.0892(4) 0.1443(3) 0.0299(13) Uani 1 1 d . . .
C(411) C 0.0566(3) 0.3423(4) 0.3786(3) 0.0270(12) Uani 1 1 d . . .
C(412) C 0.0438(3) 0.4115(4) 0.3343(3) 0.0294(13) Uani 1 1 d . . .
C(413) C 0.0430(3) 0.4976(4) 0.3575(3) 0.0366(15) Uani 1 1 d . . .
C(414) C 0.0561(4) 0.5145(4) 0.4246(4) 0.0434(17) Uani 1 1 d . . .
C(415) C 0.0720(4) 0.4473(4) 0.4701(3) 0.0388(15) Uani 1 1 d . . .
C(416) C 0.0722(4) 0.3618(4) 0.4466(3) 0.0366(15) Uani 1 1 d . . .
C(421) C 0.0538(3) 0.1681(4) 0.4274(3) 0.0295(13) Uani 1 1 d . . .
C(422) C 0.1172(4) 0.1409(4) 0.4548(3) 0.0418(16) Uani 1 1 d . . .
C(423) C 0.1219(5) 0.0967(5) 0.5168(3) 0.055(2) Uani 1 1 d . . .
C(424) C 0.0649(5) 0.0819(5) 0.5520(3) 0.053(2) Uani 1 1 d . . .
C(425) C 0.0025(5) 0.1099(5) 0.5262(3) 0.051(2) Uani 1 1 d . . .
C(426) C -0.0042(4) 0.1534(4) 0.4636(3) 0.0412(16) Uani 1 1 d . . .
C(910) C 0.2819(4) 0.1729(6) 0.9413(4) 0.057(2) Uani 1 1 d . . .
C(920) C 0.6153(7) 0.2700(8) 0.1907(5) 0.107(4) Uani 1 1 d . . .
H(3) H 0.0816 -0.0534 0.0144 0.040 Uiso 1 1 calc R . .
H(4) H 0.0174 -0.1582 0.0711 0.046 Uiso 1 1 calc R . .
H(5) H -0.0089 -0.1303 0.1840 0.039 Uiso 1 1 calc R . .
H(112) H 0.1316 0.5227 0.2207 0.034 Uiso 1 1 calc R . .
H(113) H 0.0750 0.6558 0.1975 0.049 Uiso 1 1 calc R . .
H(114) H -0.0133 0.6621 0.1122 0.049 Uiso 1 1 calc R . .
H(115) H -0.0491 0.5343 0.0557 0.045 Uiso 1 1 calc R . .
H(116) H 0.0038 0.4028 0.0818 0.040 Uiso 1 1 calc R . .
H(122) H 0.1024 0.3175 0.0210 0.031 Uiso 1 1 calc R . .
H(123) H 0.1650 0.3468 -0.0733 0.044 Uiso 1 1 calc R . .
H(124) H 0.2742 0.4081 -0.0608 0.046 Uiso 1 1 calc R . .
H(125) H 0.3223 0.4367 0.0484 0.044 Uiso 1 1 calc R . .
H(126) H 0.2594 0.4102 0.1440 0.039 Uiso 1 1 calc R . .
H(1B1) H 0.2149 0.4042 0.2298 0.026 Uiso 1 1 calc R . .
H(1B2) H 0.1507 0.3930 0.2768 0.026 Uiso 1 1 calc R . .
H(212) H 0.2947 0.1614 0.3647 0.041 Uiso 1 1 calc R . .
H(213) H 0.3444 0.1815 0.4734 0.055 Uiso 1 1 calc R . .
H(214) H 0.3237 0.3084 0.5345 0.058 Uiso 1 1 calc R . .
H(215) H 0.2599 0.4221 0.4812 0.057 Uiso 1 1 calc R . .
H(216) H 0.2147 0.4057 0.3703 0.042 Uiso 1 1 calc R . .
H(222) H 0.2477 0.1482 0.1608 0.037 Uiso 1 1 calc R . .
H(223) H 0.3410 0.1402 0.0913 0.045 Uiso 1 1 calc R . .
H(224) H 0.4342 0.2328 0.1097 0.045 Uiso 1 1 calc R . .
H(225) H 0.4358 0.3331 0.1973 0.043 Uiso 1 1 calc R . .
H(226) H 0.3462 0.3406 0.2698 0.036 Uiso 1 1 calc R . .
H(2B1) H -0.0668 0.2648 0.3299 0.032 Uiso 1 1 calc R . .
H(2B2) H -0.0560 0.1613 0.3245 0.032 Uiso 1 1 calc R . .
H(312) H -0.0781 0.3856 0.2928 0.037 Uiso 1 1 calc R . .
H(313) H -0.1411 0.5118 0.2666 0.047 Uiso 1 1 calc R . .
H(314) H -0.1937 0.5283 0.1590 0.056 Uiso 1 1 calc R . .
H(315) H -0.1857 0.4181 0.0777 0.059 Uiso 1 1 calc R . .
H(316) H -0.1172 0.2959 0.1020 0.046 Uiso 1 1 calc R . .
H(322) H -0.1725 0.2014 0.2663 0.058 Uiso 1 1 calc R . .
H(323) H -0.2649 0.1113 0.2435 0.072 Uiso 1 1 calc R . .
H(324) H -0.2608 0.0033 0.1590 0.065 Uiso 1 1 calc R . .
H(325) H -0.1634 -0.0105 0.0971 0.046 Uiso 1 1 calc R . .
H(326) H -0.0694 0.0849 0.1180 0.036 Uiso 1 1 calc R . .
H(412) H 0.0353 0.4001 0.2872 0.035 Uiso 1 1 calc R . .
H(413) H 0.0334 0.5441 0.3265 0.044 Uiso 1 1 calc R . .
H(414) H 0.0544 0.5729 0.4405 0.052 Uiso 1 1 calc R . .
H(415) H 0.0826 0.4596 0.5167 0.047 Uiso 1 1 calc R . .
H(416) H 0.0832 0.3158 0.4775 0.044 Uiso 1 1 calc R . .
H(422) H 0.1575 0.1524 0.4314 0.050 Uiso 1 1 calc R . .
H(423) H 0.1654 0.0767 0.5346 0.066 Uiso 1 1 calc R . .
H(424) H 0.0686 0.0522 0.5943 0.063 Uiso 1 1 calc R . .
H(425) H -0.0371 0.0997 0.5511 0.062 Uiso 1 1 calc R . .
H(426) H -0.0480 0.1727 0.4462 0.049 Uiso 1 1 calc R . .
H(91A) H 0.2555 0.1244 0.9604 0.068 Uiso 1 1 calc R . .
H(91B) H 0.2788 0.2239 0.9719 0.068 Uiso 1 1 calc R . .
H(92A) H 0.6627 0.2928 0.1977 0.129 Uiso 1 1 calc R . .
H(92B) H 0.5841 0.3198 0.1805 0.129 Uiso 1 1 calc R . .

loop_
_atom_site_aniso_label
_atom_site_aniso_U_11
_atom_site_aniso_U_22
_atom_site_aniso_U_33
_atom_site_aniso_U_12
_atom_site_aniso_U_13
_atom_site_aniso_U_23
Re(1) 0.02351(12) 0.01599(11) 0.01860(11) -0.00018(8) 0.00182(8) -0.00076(8)
Re(2) 0.02795(13) 0.01638(11) 0.01925(11) 0.00111(8) 0.00111(8) -0.00002(8)
Cl(1) 0.0295(7) 0.0256(6) 0.0236(6) -0.0010(5) -0.0015(5) -0.0007(5)
Cl(2) 0.0386(9) 0.0202(6) 0.0451(8) 0.0104(6) 0.0010(7) 0.0007(6)
Cl(91) 0.0831(17) 0.0745(15) 0.0521(12) 0.0106(12) 0.0033(11) 0.0020(11)
Cl(92) 0.0778(17) 0.111(2) 0.0595(13) 0.0272(14) 0.0245(12) 0.0301(13)
Cl(93) 0.105(2) 0.0745(16) 0.102(2) 0.0303(16) 0.0260(17) 0.0194(15)
Cl(94) 0.439(10) 0.167(4) 0.072(2) 0.159(5) -0.031(4) -0.015(2)
P(1) 0.0247(7) 0.0180(6) 0.0215(7) -0.0001(5) 0.0004(6) 0.0016(5)
P(2) 0.0249(7) 0.0191(6) 0.0223(7) 0.0014(5) 0.0000(6) -0.0003(6)
P(3) 0.0254(8) 0.0203(7) 0.0239(7) -0.0011(6) 0.0027(6) -0.0028(6)
P(4) 0.0319(8) 0.0204(7) 0.0221(7) -0.0001(6) 0.0042(6) -0.0011(6)
O(71) 0.026(2) 0.0205(18) 0.0202(18) -0.0020(15) 0.0044(15) -0.0033(15)
O(72) 0.061(3) 0.037(2) 0.034(2) -0.016(2) 0.026(2) -0.013(2)
O(81) 0.038(2) 0.0225(19) 0.026(2) -0.0077(17) 0.0075(17) 0.0000(17)
O(82) 0.051(3) 0.032(2) 0.032(2) -0.014(2) 0.015(2) 0.0002(19)
N(1) 0.028(2) 0.0116(19) 0.020(2) 0.0000(17) 0.0026(18) -0.0029(18)
C(2) 0.027(3) 0.019(3) 0.028(3) 0.000(2) 0.004(2) 0.000(2)
C(3) 0.047(4) 0.027(3) 0.027(3) -0.002(3) 0.005(3) -0.005(3)
C(4) 0.055(4) 0.022(3) 0.037(3) -0.009(3) 0.003(3) -0.004(3)
C(5) 0.046(4) 0.019(3) 0.034(3) -0.007(3) 0.006(3) -0.002(2)
C(6) 0.033(3) 0.021(3) 0.023(3) 0.002(2) 0.002(2) -0.002(2)
C(7) 0.035(3) 0.020(3) 0.026(3) 0.002(2) 0.005(2) 0.001(2)
C(8) 0.039(3) 0.018(3) 0.023(3) -0.001(2) 0.005(2) 0.000(2)
C(1B) 0.024(3) 0.021(2) 0.021(3) 0.003(2) 0.004(2) -0.002(2)
C(2B) 0.028(3) 0.026(3) 0.027(3) -0.002(2) 0.007(2) -0.001(2)
C(111) 0.028(3) 0.012(2) 0.025(3) 0.000(2) 0.002(2) 0.003(2)
C(112) 0.033(3) 0.015(3) 0.038(3) -0.001(2) 0.003(3) -0.002(2)
C(113) 0.047(4) 0.020(3) 0.054(4) 0.002(3) 0.002(3) -0.003(3)
C(114) 0.045(4) 0.024(3) 0.055(4) 0.007(3) 0.006(3) -0.001(3)
C(115) 0.034(4) 0.033(3) 0.044(4) 0.006(3) -0.006(3) 0.004(3)
C(116) 0.033(3) 0.028(3) 0.040(3) 0.005(3) -0.001(3) -0.002(3)
C(121) 0.027(3) 0.020(3) 0.021(3) 0.003(2) 0.003(2) 0.001(2)
C(122) 0.030(3) 0.022(3) 0.025(3) 0.001(2) -0.001(2) 0.003(2)
C(123) 0.045(4) 0.038(3) 0.026(3) 0.000(3) 0.002(3) 0.004(3)
C(124) 0.037(4) 0.048(4) 0.031(3) -0.002(3) 0.010(3) 0.010(3)
C(125) 0.029(3) 0.044(4) 0.037(3) -0.004(3) 0.008(3) 0.007(3)
C(126) 0.034(4) 0.034(3) 0.030(3) -0.007(3) 0.001(3) 0.004(3)
C(211) 0.032(3) 0.028(3) 0.019(3) -0.001(2) 0.002(2) 0.002(2)
C(212) 0.045(4) 0.030(3) 0.027(3) 0.007(3) -0.005(3) 0.001(3)
C(213) 0.056(5) 0.047(4) 0.032(3) 0.015(4) -0.010(3) 0.002(3)
C(214) 0.055(5) 0.059(5) 0.029(3) 0.006(4) -0.012(3) -0.006(3)
C(215) 0.061(5) 0.041(4) 0.040(4) 0.007(3) -0.008(3) -0.015(3)
C(216) 0.044(4) 0.031(3) 0.030(3) 0.005(3) -0.002(3) -0.002(3)
C(221) 0.028(3) 0.021(3) 0.025(3) -0.001(2) 0.000(2) 0.004(2)
C(222) 0.030(3) 0.029(3) 0.032(3) 0.004(2) -0.003(3) -0.005(3)
C(223) 0.043(4) 0.035(3) 0.035(3) 0.007(3) 0.006(3) -0.007(3)
C(224) 0.035(4) 0.036(3) 0.043(4) 0.005(3) 0.007(3) 0.000(3)
C(225) 0.034(4) 0.030(3) 0.044(4) -0.003(3) 0.006(3) 0.006(3)
C(226) 0.035(3) 0.019(3) 0.037(3) 0.000(2) 0.005(3) 0.000(2)
C(311) 0.031(3) 0.029(3) 0.029(3) 0.006(2) 0.004(3) -0.003(3)
C(312) 0.032(3) 0.030(3) 0.029(3) 0.002(3) 0.001(2) -0.002(3)
C(313) 0.045(4) 0.033(3) 0.040(4) 0.005(3) 0.007(3) -0.003(3)
C(314) 0.050(4) 0.041(4) 0.049(4) 0.021(3) 0.004(3) 0.002(3)
C(315) 0.058(5) 0.060(5) 0.028(3) 0.025(4) -0.001(3) -0.001(3)
C(316) 0.044(4) 0.043(4) 0.027(3) 0.012(3) 0.001(3) -0.008(3)
C(321) 0.036(4) 0.026(3) 0.031(3) -0.005(3) 0.008(3) -0.004(2)
C(322) 0.047(4) 0.046(4) 0.055(4) -0.011(3) 0.016(4) -0.021(4)
C(323) 0.048(5) 0.061(5) 0.073(5) -0.023(4) 0.032(4) -0.029(4)
C(324) 0.049(5) 0.054(5) 0.060(5) -0.023(4) 0.016(4) -0.022(4)
C(325) 0.041(4) 0.036(3) 0.039(3) -0.012(3) 0.011(3) -0.012(3)
C(326) 0.030(3) 0.030(3) 0.030(3) -0.002(2) 0.005(3) -0.002(3)
C(411) 0.027(3) 0.023(3) 0.032(3) 0.000(2) 0.010(2) -0.004(2)
C(412) 0.028(3) 0.029(3) 0.031(3) -0.002(2) 0.004(2) 0.001(3)
C(413) 0.042(4) 0.022(3) 0.047(4) -0.002(3) 0.014(3) 0.001(3)
C(414) 0.055(4) 0.026(3) 0.052(4) -0.009(3) 0.023(4) -0.010(3)
C(415) 0.048(4) 0.032(3) 0.038(3) -0.009(3) 0.009(3) -0.012(3)
C(416) 0.046(4) 0.027(3) 0.037(3) -0.005(3) 0.007(3) -0.007(3)
C(421) 0.041(4) 0.026(3) 0.022(3) 0.005(3) 0.002(3) -0.005(2)
C(422) 0.054(4) 0.042(4) 0.030(3) 0.014(3) 0.007(3) 0.006(3)
C(423) 0.086(6) 0.053(5) 0.025(3) 0.022(4) -0.003(4) 0.002(3)
C(424) 0.101(7) 0.035(4) 0.023(3) -0.006(4) 0.009(4) 0.004(3)
C(425) 0.080(6) 0.044(4) 0.032(4) -0.020(4) 0.020(4) -0.004(3)
C(426) 0.052(4) 0.040(4) 0.033(3) -0.006(3) 0.011(3) 0.001(3)
C(910) 0.049(5) 0.074(5) 0.049(4) -0.001(4) 0.019(4) 0.010(4)
C(920) 0.151(12) 0.110(9) 0.062(6) 0.054(9) 0.011(7) 0.007(6)

loop_
_geom_angle_atom_site_label_1
_geom_angle_atom_site_label_2
_geom_angle_atom_site_label_3
_geom_angle
_geom_angle_publ_flag
O(71) Re(1) N(1) 75.91(15) yes
O(71) Re(1) Re(2) 106.35(11) yes
N(1) Re(1) Re(2) 86.02(11) yes
O(71) Re(1) P(3) 158.51(11) yes
N(1) Re(1) P(3) 98.03(12) yes
Re(2) Re(1) P(3) 93.58(3) yes
O(71) Re(1) P(1) 83.53(10) yes
N(1) Re(1) P(1) 159.40(12) yes
Re(2) Re(1) P(1) 98.71(3) yes
P(3) Re(1) P(1) 101.64(5) yes
O(71) Re(1) Cl(1) 79.94(11) yes
N(1) Re(1) Cl(1) 85.85(12) yes
Re(2) Re(1) Cl(1) 168.15(3) yes
P(3) Re(1) Cl(1) 79.05(5) yes
P(1) Re(1) Cl(1) 91.90(4) yes
O(81) Re(2) Re(1) 98.46(11) yes
O(81) Re(2) P(4) 77.11(11) yes
Re(1) Re(2) P(4) 101.03(4) yes
O(81) Re(2) P(2) 166.10(11) yes
Re(1) Re(2) P(2) 95.28(3) yes
P(4) Re(2) P(2) 98.30(5) yes
O(81) Re(2) Cl(2) 84.15(12) yes
Re(1) Re(2) Cl(2) 110.37(4) yes
P(4) Re(2) Cl(2) 145.42(5) yes
P(2) Re(2) Cl(2) 92.99(5) yes
C(111) P(1) C(1B) 103.1(2) yes
C(111) P(1) C(121) 97.7(2) yes
C(1B) P(1) C(121) 105.0(3) yes
C(111) P(1) Re(1) 127.04(18) yes
C(1B) P(1) Re(1) 108.76(17) yes
C(121) P(1) Re(1) 112.93(18) yes
C(211) P(2) C(221) 102.2(3) yes
C(211) P(2) C(1B) 105.1(3) yes
C(221) P(2) C(1B) 102.9(2) yes
C(211) P(2) Re(2) 112.10(19) yes
C(221) P(2) Re(2) 123.61(18) yes
C(1B) P(2) Re(2) 109.14(19) yes
C(321) P(3) C(311) 96.4(3) yes
C(321) P(3) C(2B) 99.7(3) yes
C(311) P(3) C(2B) 103.5(3) yes
C(321) P(3) Re(1) 117.52(19) yes
C(311) P(3) Re(1) 123.1(2) yes
C(2B) P(3) Re(1) 112.93(19) yes
C(411) P(4) C(2B) 105.3(3) yes
C(411) P(4) C(421) 101.9(3) yes
C(2B) P(4) C(421) 105.7(3) yes
C(411) P(4) Re(2) 129.00(19) yes
C(2B) P(4) Re(2) 105.59(18) yes
C(421) P(4) Re(2) 107.39(19) yes
C(7) O(71) Re(1) 116.4(3) yes
C(8) O(81) Re(2) 133.4(3) yes
C(2) N(1) C(6) 116.9(4) yes
C(2) N(1) Re(1) 110.8(3) yes
C(6) N(1) Re(1) 132.1(3) yes
N(1) C(2) C(3) 123.5(5) yes
N(1) C(2) C(7) 114.6(5) yes
C(3) C(2) C(7) 121.5(5) yes
C(2) C(3) C(4) 119.0(5) yes
C(3) C(4) C(5) 118.2(5) yes
C(6) C(5) C(4) 120.1(5) yes
N(1) C(6) C(5) 121.6(5) yes
N(1) C(6) C(8) 121.4(5) yes
C(5) C(6) C(8) 116.9(5) yes
O(72) C(7) O(71) 124.4(5) yes
O(72) C(7) C(2) 121.0(5) yes
O(71) C(7) C(2) 114.3(5) yes
O(82) C(8) O(81) 123.6(5) yes
O(82) C(8) C(6) 117.8(5) yes
O(81) C(8) C(6) 118.4(5) yes
P(2) C(1B) P(1) 108.8(3) yes
P(4) C(2B) P(3) 110.9(3) yes
C(112) C(111) C(116) 118.9(5) yes
C(112) C(111) P(1) 122.1(4) yes
C(116) C(111) P(1) 118.2(4) yes
C(111) C(112) C(113) 120.6(6) yes
C(114) C(113) C(112) 119.6(6) yes
C(113) C(114) C(115) 119.7(6) yes
C(116) C(115) C(114) 120.4(6) yes
C(115) C(116) C(111) 120.8(6) yes
C(126) C(121) C(122) 119.0(5) yes
C(126) C(121) P(1) 122.5(4) yes
C(122) C(121) P(1) 118.2(4) yes
C(123) C(122) C(121) 120.2(6) yes
C(124) C(123) C(122) 121.0(6) yes
C(123) C(124) C(125) 119.1(6) yes
C(124) C(125) C(126) 120.7(6) yes
C(121) C(126) C(125) 120.1(6) yes
C(216) C(211) C(212) 118.6(5) yes
C(216) C(211) P(2) 124.4(5) yes
C(212) C(211) P(2) 117.0(4) yes
C(213) C(212) C(211) 120.0(6) yes
C(214) C(213) C(212) 121.1(6) yes
C(213) C(214) C(215) 118.9(6) yes
C(216) C(215) C(214) 120.4(6) yes
C(211) C(216) C(215) 120.9(6) yes
C(226) C(221) C(222) 119.2(5) yes
C(226) C(221) P(2) 121.1(4) yes
C(222) C(221) P(2) 119.4(4) yes
C(223) C(222) C(221) 119.4(6) yes
C(224) C(223) C(222) 120.4(6) yes
C(225) C(224) C(223) 120.0(6) yes
C(224) C(225) C(226) 121.2(6) yes
C(225) C(226) C(221) 119.7(6) yes
C(312) C(311) C(316) 117.8(6) yes
C(312) C(311) P(3) 123.4(5) yes
C(316) C(311) P(3) 118.7(5) yes
C(313) C(312) C(311) 121.8(6) yes
C(314) C(313) C(312) 119.1(6) yes
C(313) C(314) C(315) 120.7(6) yes
C(316) C(315) C(314) 119.6(6) yes
C(315) C(316) C(311) 120.8(6) yes
C(326) C(321) C(322) 119.1(6) yes
C(326) C(321) P(3) 123.6(5) yes
C(322) C(321) P(3) 117.2(5) yes
C(323) C(322) C(321) 121.1(6) yes
C(322) C(323) C(324) 120.3(7) yes
C(325) C(324) C(323) 119.7(7) yes
C(324) C(325) C(326) 120.2(6) yes
C(321) C(326) C(325) 119.6(6) yes
C(412) C(411) C(416) 117.7(5) yes
C(412) C(411) P(4) 120.2(5) yes
C(416) C(411) P(4) 122.1(5) yes
C(411) C(412) C(413) 121.4(6) yes
C(414) C(413) C(412) 119.6(6) yes
C(413) C(414) C(415) 120.8(6) yes
C(416) C(415) C(414) 119.1(6) yes
C(415) C(416) C(411) 121.3(6) yes
C(422) C(421) C(426) 119.0(6) yes
C(422) C(421) P(4) 118.6(5) yes
C(426) C(421) P(4) 122.2(5) yes
C(421) C(422) C(423) 120.2(7) yes
C(424) C(423) C(422) 120.6(8) yes
C(423) C(424) C(425) 119.8(7) yes
C(424) C(425) C(426) 121.1(7) yes
C(421) C(426) C(425) 119.3(7) yes
Cl(91) C(910) Cl(92) 111.5(4) yes
Cl(93) C(920) Cl(94) 107.8(7) yes

loop_
_geom_bond_atom_site_label_1
_geom_bond_atom_site_label_2
_geom_bond_distance
_geom_bond_publ_flag
Re(1) O(71) 2.061(4) yes
Re(1) N(1) 2.185(4) yes
Re(1) Re(2) 2.2583(3) yes
Re(1) P(3) 2.4430(14) yes
Re(1) P(1) 2.4596(13) yes
Re(1) Cl(1) 2.5753(13) yes
Re(2) O(81) 2.107(4) yes
Re(2) P(4) 2.3630(14) yes
Re(2) P(2) 2.3642(14) yes
Re(2) Cl(2) 2.3672(14) yes
Cl(91) C(910) 1.752(8) yes
Cl(92) C(910) 1.753(8) yes
Cl(93) C(920) 1.683(11) yes
Cl(94) C(920) 1.755(12) yes
P(1) C(111) 1.840(5) yes
P(1) C(1B) 1.841(6) yes
P(1) C(121) 1.843(5) yes
P(2) C(211) 1.821(6) yes
P(2) C(221) 1.826(6) yes
P(2) C(1B) 1.827(5) yes
P(3) C(321) 1.848(6) yes
P(3) C(311) 1.849(6) yes
P(3) C(2B) 1.849(6) yes
P(4) C(411) 1.819(6) yes
P(4) C(2B) 1.833(6) yes
P(4) C(421) 1.835(6) yes
O(71) C(7) 1.307(6) yes
O(72) C(7) 1.211(6) yes
O(81) C(8) 1.281(7) yes
O(82) C(8) 1.228(7) yes
N(1) C(2) 1.355(6) yes
N(1) C(6) 1.363(7) yes
C(2) C(3) 1.372(8) yes
C(2) C(7) 1.510(7) yes
C(3) C(4) 1.384(8) yes
C(4) C(5) 1.387(8) yes
C(5) C(6) 1.383(8) yes
C(6) C(8) 1.525(7) yes
C(111) C(112) 1.380(7) yes
C(111) C(116) 1.400(8) yes
C(112) C(113) 1.400(8) yes
C(113) C(114) 1.387(10) yes
C(114) C(115) 1.390(9) yes
C(115) C(116) 1.367(8) yes
C(121) C(126) 1.384(8) yes
C(121) C(122) 1.406(8) yes
C(122) C(123) 1.379(8) yes
C(123) C(124) 1.378(9) yes
C(124) C(125) 1.390(9) yes
C(125) C(126) 1.392(8) yes
C(211) C(216) 1.385(8) yes
C(211) C(212) 1.411(8) yes
C(212) C(213) 1.383(9) yes
C(213) C(214) 1.382(10) yes
C(214) C(215) 1.398(10) yes
C(215) C(216) 1.385(9) yes
C(221) C(226) 1.389(8) yes
C(221) C(222) 1.408(8) yes
C(222) C(223) 1.387(8) yes
C(223) C(224) 1.372(9) yes
C(224) C(225) 1.367(9) yes
C(225) C(226) 1.375(8) yes
C(311) C(312) 1.390(8) yes
C(311) C(316) 1.395(9) yes
C(312) C(313) 1.389(9) yes
C(313) C(314) 1.369(10) yes
C(314) C(315) 1.389(10) yes
C(315) C(316) 1.386(9) yes
C(321) C(326) 1.383(8) yes
C(321) C(322) 1.400(9) yes
C(322) C(323) 1.354(10) yes
C(323) C(324) 1.402(10) yes
C(324) C(325) 1.369(9) yes
C(325) C(326) 1.411(8) yes
C(411) C(412) 1.388(8) yes
C(411) C(416) 1.390(8) yes
C(412) C(413) 1.395(8) yes
C(413) C(414) 1.358(9) yes
C(414) C(415) 1.390(9) yes
C(415) C(416) 1.389(8) yes
C(421) C(422) 1.386(9) yes
C(421) C(426) 1.387(9) yes
C(422) C(423) 1.396(9) yes
C(423) C(424) 1.359(11) yes
C(424) C(425) 1.362(12) yes
C(425) C(426) 1.402(10) yes
